data_2107353
loop_
_publ_author_name
'Krogh-Moe, J.'

_publ_section_title
;
 The crystal structure of a sodium triborate modification, beta-Na2 O (B2
 O3)3
;
_journal_name_full 'Acta Crystallographica B (24,1968-38,1982)'
_journal_page_first 1571
_journal_page_last 1576
_journal_volume 28
_journal_year 1972
_chemical_formula_sum 'B6 Na2 O10'
_chemical_name_systematic 'Na2 B6 O10'
_space_group_IT_number 14
_symmetry_space_group_name_Hall '-P 2ybc'
_symmetry_space_group_name_H-M 'P 1 21/c 1'
_cell_angle_alpha 90
_cell_angle_beta 90.5
_cell_angle_gamma 90
_cell_formula_units_Z 6
_cell_length_a 8.99
_cell_length_b 11.033
_cell_length_c 12.107
_cell_volume 1200.807
_citation_journal_id_ASTM ACBCAR
_cod_data_source_file Krogh-Moe_ACBCAR_1972_70.cif
_cod_data_source_block B6Na2O10
_cod_database_code 2107353

loop_
_symmetry_equiv_pos_as_xyz
x,y,z
-x,y+1/2,-z+1/2
-x,-y,-z
x,-y-1/2,z-1/2

loop_
_atom_site_label
_atom_site_type_symbol
_atom_site_fract_x
_atom_site_fract_y
_atom_site_fract_z
_atom_site_occupancy
_atom_site_U_iso_or_equiv
B1 B+3 0.2951 0.1195 0.3357 1 0.0
O11 O-2 0.1047 0.5541 0.1204 1 0.0
O5 O-2 0.4823 0.1729 0.5205 1 0.0
O14 O-2 0.2027 0.4991 0.3031 1 0.0
B8 B+3 0.2227 0.6189 0.3259 1 0.0
O12 O-2 0.1277 0.7543 0.0592 1 0.0
O10 O-2 0.1969 0.9635 0.0674 1 0.0
Na2 Na+1 0.4406 0.839 0.2859 1 0.0
B2 B+3 0.1786 0.4601 0.1885 1 0.0
O1 O-2 0.2727 0.0677 0.4454 1 0.0
O2 O-2 0.1807 0.2147 0.3163 1 0.0
Na3 Na+1 0.1142 0.9051 0.4195 1 0.0
O3 O-2 0.279 0.0198 0.2528 1 0.0
O6 O-2 0.1523 0.1555 0.1291 1 0.0
B7 B+3 0.214 0.0403 0.1529 1 0.0
O8 O-2 0.6157 0.3087 0.4008 1 0.0
B3 B+3 0.2512 0.8423 0.0359 1 0.0
B5 B+3 0.5154 0.2197 0.4165 1 0.0
O4 O-2 0.4402 0.1797 0.3258 1 0.0
O9 O-2 0.0831 0.3528 0.1837 1 0.0
O7 O-2 0.3265 0.0718 0.6407 1 0.0
Na1 Na+1 0.1008 0.37 0.4362 1 0.0
B4 B+3 0.3548 0.1018 0.5351 1 0.0
O15 O-2 0.2769 0.6664 0.4197 1 0.0
B6 B+3 0.1399 0.2412 0.2118 1 0.0
B9 B+3 0.1397 0.6726 0.1428 1 0.0
O13 O-2 0.1916 0.7056 0.2455 1 0.0
